data_2222835
loop_
_publ_author_name
'Yaqub, Muhammad'
'Shafiq, Zahid'
'Qureshi, Ashfaq M.'
'Najam-ul-Haq, Muhammad'

_publ_section_title
(4-Fluorophenyl)[6-(2-furyl)-7-nitro-2,3,4,6,7,8-hexahydro-1<i>H</i>-pyrido[1,2-<i>a</i>]pyrimidin-9-yl]methanone
_journal_coeditor_code PV2155
_journal_issue 8
_journal_name_full 'Acta Crystallographica Section E'
_journal_page_first o1869
_journal_paper_doi 10.1107/S1600536809026373
_journal_volume 65
_journal_year 2009
_chemical_formula_iupac 'C19 H18 F N3 O4'
_chemical_formula_moiety 'C19 H18 F N3 O4'
_chemical_formula_sum 'C19 H18 F N3 O4'
_chemical_formula_weight 371.36
_chemical_name_systematic
;
(4-Fluorophenyl)[6-(2-furyl)-7-nitro-2,3,4,6,7,8-hexahydro-1<i>H</i>-
pyrido[1,2-<i>a</i>]pyrimidin-9-yl]methanone
;
_space_group_IT_number 33
_symmetry_cell_setting orthorhombic
_symmetry_space_group_name_Hall 'P 2c -2n'
_symmetry_space_group_name_H-M 'P n a 21'
_atom_sites_solution_hydrogens geom
_atom_sites_solution_primary direct
_atom_sites_solution_secondary difmap
_audit_creation_method SHELXL-97
_cell_angle_alpha 90.00
_cell_angle_beta 90.00
_cell_angle_gamma 90.00
_cell_formula_units_Z 4
_cell_length_a 15.375(3)
_cell_length_b 7.0706(14)
_cell_length_c 15.255(3)
_cell_measurement_reflns_used 3533
_cell_measurement_temperature 173(2)
_cell_measurement_theta_max 27.38
_cell_measurement_theta_min 2.65
_cell_volume 1658.4(6)
_computing_cell_refinement 'RAPID-AUTO (Rigaku, 2001)'
_computing_data_collection 'RAPID-AUTO (Rigaku, 2001)'
_computing_data_reduction 'RAPID-AUTO (Rigaku, 2001)'
_computing_molecular_graphics 'SHELXTL (Sheldrick, 2008)'
_computing_publication_material 'SHELXL97 (Sheldrick, 2008)'
_computing_structure_refinement 'SHELXL97 (Sheldrick, 2008)'
_computing_structure_solution 'SHELXS97 (Sheldrick, 2008)'
_diffrn_ambient_temperature 173(2)
_diffrn_measured_fraction_theta_full 0.998
_diffrn_measured_fraction_theta_max 0.998
_diffrn_measurement_device_type 'Rigaku R-AXIS RAPID IP area-detector'
_diffrn_measurement_method '\w scans at fixed \c = 45\%'
_diffrn_radiation_monochromator graphite
_diffrn_radiation_source 'rotating anode'
_diffrn_radiation_type MoK\a
_diffrn_radiation_wavelength 0.71073
_diffrn_reflns_av_R_equivalents 0.0195
_diffrn_reflns_av_sigmaI/netI 0.0553
_diffrn_reflns_limit_h_max 19
_diffrn_reflns_limit_h_min -19
_diffrn_reflns_limit_k_max 9
_diffrn_reflns_limit_k_min -9
_diffrn_reflns_limit_l_max 19
_diffrn_reflns_limit_l_min -19
_diffrn_reflns_number 3533
_diffrn_reflns_theta_full 27.38
_diffrn_reflns_theta_max 27.38
_diffrn_reflns_theta_min 2.65
_exptl_absorpt_coefficient_mu 0.113
_exptl_absorpt_correction_T_max 0.9788
_exptl_absorpt_correction_T_min 0.9582
_exptl_absorpt_correction_type multi-scan
_exptl_absorpt_process_details '(ABSCOR; Higashi, 1995)'
_exptl_crystal_colour yellow
_exptl_crystal_density_diffrn 1.487
_exptl_crystal_density_method 'not measured'
_exptl_crystal_description plate
_exptl_crystal_F_000 776
_exptl_crystal_size_max 0.38
_exptl_crystal_size_mid 0.25
_exptl_crystal_size_min 0.19
_refine_diff_density_max 0.185
_refine_diff_density_min -0.207
_refine_ls_extinction_method none
_refine_ls_goodness_of_fit_ref 1.008
_refine_ls_hydrogen_treatment constr
_refine_ls_matrix_type full
_refine_ls_number_parameters 244
_refine_ls_number_reflns 1943
_refine_ls_number_restraints 1
_refine_ls_restrained_S_all 1.008
_refine_ls_R_factor_all 0.0548
_refine_ls_R_factor_gt 0.0390
_refine_ls_shift/su_max 0.000
_refine_ls_shift/su_mean 0.000
_refine_ls_structure_factor_coef Fsqd
_refine_ls_weighting_details 'calc w=1/[\s^2^(Fo^2^)+(0.0225P)^2^] where P=(Fo^2^+2Fc^2^)/3'
_refine_ls_weighting_scheme calc
_refine_ls_wR_factor_gt 0.0619
_refine_ls_wR_factor_ref 0.0656
_reflns_number_gt 1657
_reflns_number_total 1943
_reflns_threshold_expression I>2\s(I)
_cod_data_source_file pv2155.cif
_cod_data_source_block I
_cod_original_cell_volume 1658.3(6)
_cod_database_code 2222835
_cod_database_fobs_code 2222835

loop_
_symmetry_equiv_pos_as_xyz
'x, y, z'
'-x, -y, z+1/2'
'x+1/2, -y+1/2, z'
'-x+1/2, y+1/2, z+1/2'

loop_
_atom_site_type_symbol
_atom_site_label
_atom_site_fract_x
_atom_site_fract_y
_atom_site_fract_z
_atom_site_U_iso_or_equiv
_atom_site_adp_type
_atom_site_calc_flag
_atom_site_refinement_flags
_atom_site_occupancy
_atom_site_disorder_assembly
_atom_site_disorder_group
F F1 -0.27105(10) 0.6451(2) 0.11441(12) 0.0346(4) Uani d . 1 . .
O O1 -0.16942(12) -0.3771(3) 0.52236(12) 0.0270(5) Uani d . 1 . .
O O2 0.06546(13) 0.0877(3) 0.48554(15) 0.0412(6) Uani d . 1 . .
O O3 -0.04035(13) 0.2693(3) 0.52399(15) 0.0336(5) Uani d . 1 . .
O O4 0.03402(12) 0.0794(3) 0.16274(12) 0.0249(4) Uani d . 1 . .
N N1 0.08544(14) -0.2010(3) 0.25757(16) 0.0216(5) Uani d . 1 . .
H H1A 0.0896 -0.1296 0.2105 0.026 Uiso calc R 1 . .
N N2 0.01886(14) -0.2546(3) 0.39083(16) 0.0188(5) Uani d . 1 . .
N N3 -0.01178(15) 0.1242(3) 0.49235(15) 0.0225(5) Uani d . 1 . .
C C1 0.14602(18) -0.3583(4) 0.2649(2) 0.0249(6) Uani d . 1 . .
H H1B 0.2037 -0.3107 0.2836 0.030 Uiso calc R 1 . .
H H1C 0.1528 -0.4201 0.2071 0.030 Uiso calc R 1 . .
C C2 0.1128(2) -0.5011(4) 0.3313(2) 0.0263(7) Uani d . 1 . .
H H2A 0.0632 -0.5723 0.3062 0.032 Uiso calc R 1 . .
H H2B 0.1595 -0.5923 0.3459 0.032 Uiso calc R 1 . .
C C3 0.08430(18) -0.3984(4) 0.41276(18) 0.0223(6) Uani d . 1 . .
H H3A 0.0594 -0.4898 0.4551 0.027 Uiso calc R 1 . .
H H3B 0.1352 -0.3371 0.4406 0.027 Uiso calc R 1 . .
C C4 -0.04462(16) -0.2163(3) 0.45963(18) 0.0174(6) Uani d . 1 . .
H H4A -0.0171 -0.2410 0.5179 0.021 Uiso calc R 1 . .
C C5 -0.07782(16) -0.0134(3) 0.45763(17) 0.0163(5) Uani d . 1 . .
H H5A -0.1308 -0.0059 0.4956 0.020 Uiso calc R 1 . .
C C6 -0.10374(16) 0.0431(3) 0.36448(17) 0.0172(6) Uani d . 1 . .
H H6A -0.1581 -0.0235 0.3484 0.021 Uiso calc R 1 . .
H H6B -0.1156 0.1806 0.3630 0.021 Uiso calc R 1 . .
C C7 -0.03447(17) -0.0028(4) 0.29753(17) 0.0177(5) Uani d . 1 . .
C C8 0.02392(17) -0.1551(3) 0.31586(17) 0.0162(5) Uani d . 1 . .
C C9 -0.12129(16) -0.3457(3) 0.44889(18) 0.0180(5) Uani d . 1 . .
C C10 -0.24018(19) -0.4814(4) 0.4965(2) 0.0303(7) Uani d . 1 . .
H H10A -0.2853 -0.5234 0.5342 0.036 Uiso calc R 1 . .
C C11 -0.23634(19) -0.5153(4) 0.4105(2) 0.0270(7) Uani d . 1 . .
H H11A -0.2773 -0.5845 0.3768 0.032 Uiso calc R 1 . .
C C12 -0.15887(17) -0.4277(4) 0.37916(19) 0.0235(6) Uani d . 1 . .
H H12A -0.1380 -0.4273 0.3205 0.028 Uiso calc R 1 . .
C C13 -0.02627(17) 0.0996(3) 0.21865(17) 0.0173(6) Uani d . 1 . .
C C14 -0.09337(16) 0.2471(3) 0.19533(18) 0.0170(6) Uani d . 1 . .
C C15 -0.18225(17) 0.2120(3) 0.20063(19) 0.0208(6) Uani d . 1 . .
H H15A -0.2018 0.0944 0.2234 0.025 Uiso calc R 1 . .
C C16 -0.24299(18) 0.3450(4) 0.17349(19) 0.0240(6) Uani d . 1 . .
H H16A -0.3036 0.3198 0.1763 0.029 Uiso calc R 1 . .
C C17 -0.21204(18) 0.5148(4) 0.14232(19) 0.0232(6) Uani d . 1 . .
C C18 -0.12529(18) 0.5575(4) 0.13609(18) 0.0236(6) Uani d . 1 . .
H H18A -0.1065 0.6767 0.1145 0.028 Uiso calc R 1 . .
C C19 -0.06578(18) 0.4215(4) 0.16217(18) 0.0212(6) Uani d . 1 . .
H H19A -0.0053 0.4472 0.1575 0.025 Uiso calc R 1 . .

loop_
_atom_site_aniso_label
_atom_site_aniso_U_11
_atom_site_aniso_U_22
_atom_site_aniso_U_33
_atom_site_aniso_U_12
_atom_site_aniso_U_13
_atom_site_aniso_U_23
F1 0.0346(10) 0.0353(9) 0.0338(10) 0.0157(8) -0.0003(9) 0.0075(8)
O1 0.0294(11) 0.0320(11) 0.0195(11) -0.0085(9) 0.0055(9) -0.0003(9)
O2 0.0187(11) 0.0488(14) 0.0560(16) -0.0057(10) 0.0028(11) -0.0223(12)
O3 0.0376(12) 0.0181(10) 0.0451(15) 0.0001(9) -0.0059(11) -0.0077(9)
O4 0.0243(11) 0.0305(10) 0.0200(10) 0.0058(9) 0.0057(9) 0.0059(9)
N1 0.0236(13) 0.0221(11) 0.0193(12) 0.0065(10) 0.0051(10) 0.0054(10)
N2 0.0193(11) 0.0184(10) 0.0187(11) 0.0032(10) 0.0001(10) 0.0020(9)
N3 0.0262(14) 0.0234(12) 0.0178(12) -0.0046(11) -0.0004(10) 0.0000(10)
C1 0.0230(14) 0.0254(14) 0.0263(15) 0.0098(13) 0.0049(13) -0.0002(13)
C2 0.0310(16) 0.0190(12) 0.0291(16) 0.0051(13) 0.0006(13) 0.0019(12)
C3 0.0240(15) 0.0207(13) 0.0222(15) 0.0033(12) 0.0003(12) 0.0072(12)
C4 0.0191(13) 0.0214(13) 0.0117(13) -0.0014(11) 0.0027(12) 0.0033(11)
C5 0.0142(12) 0.0178(12) 0.0169(13) -0.0022(11) 0.0006(11) -0.0018(11)
C6 0.0161(13) 0.0148(12) 0.0206(15) 0.0013(11) 0.0015(12) 0.0011(11)
C7 0.0198(13) 0.0157(12) 0.0176(14) -0.0006(12) 0.0006(11) -0.0014(10)
C8 0.0154(13) 0.0165(12) 0.0167(13) -0.0046(11) -0.0003(11) -0.0011(11)
C9 0.0216(13) 0.0151(12) 0.0173(13) 0.0035(11) 0.0029(12) 0.0015(11)
C10 0.0283(17) 0.0289(15) 0.0338(19) -0.0100(14) 0.0062(14) 0.0011(14)
C11 0.0261(17) 0.0195(13) 0.0354(19) -0.0037(13) -0.0020(14) -0.0056(13)
C12 0.0261(16) 0.0231(13) 0.0212(15) 0.0003(12) 0.0005(13) -0.0023(12)
C13 0.0184(13) 0.0179(13) 0.0154(13) -0.0012(11) -0.0012(11) -0.0020(11)
C14 0.0213(14) 0.0180(11) 0.0119(12) 0.0010(12) 0.0004(11) -0.0020(10)
C15 0.0242(14) 0.0189(13) 0.0194(14) -0.0026(12) -0.0022(13) 0.0008(12)
C16 0.0202(14) 0.0304(14) 0.0214(16) 0.0007(13) -0.0016(12) -0.0026(12)
C17 0.0300(16) 0.0249(13) 0.0147(13) 0.0126(12) 0.0002(12) 0.0014(11)
C18 0.0322(16) 0.0200(13) 0.0185(15) 0.0025(12) 0.0049(12) 0.0047(12)
C19 0.0233(15) 0.0231(13) 0.0171(14) -0.0001(12) 0.0035(12) -0.0002(12)

loop_
_atom_type_symbol
_atom_type_description
_atom_type_scat_dispersion_real
_atom_type_scat_dispersion_imag
_atom_type_scat_source
C C 0.0033 0.0016 'International Tables Vol C Tables 4.2.6.8 and 6.1.1.4'
H H 0.0000 0.0000 'International Tables Vol C Tables 4.2.6.8 and 6.1.1.4'
N N 0.0061 0.0033 'International Tables Vol C Tables 4.2.6.8 and 6.1.1.4'
O O 0.0106 0.0060 'International Tables Vol C Tables 4.2.6.8 and 6.1.1.4'
F F 0.0171 0.0103 'International Tables Vol C Tables 4.2.6.8 and 6.1.1.4'

loop_
_geom_angle_atom_site_label_1
_geom_angle_atom_site_label_2
_geom_angle_atom_site_label_3
_geom_angle_site_symmetry_1
_geom_angle_site_symmetry_3
_geom_angle
_geom_angle_publ_flag
C9 O1 C10 . . 106.4(2) ?
C8 N1 C1 . . 125.9(2) ?
C8 N1 H1A . . 117.0 ?
C1 N1 H1A . . 117.0 ?
C8 N2 C4 . . 123.6(2) ?
C8 N2 C3 . . 121.1(2) ?
C4 N2 C3 . . 115.0(2) ?
O3 N3 O2 . . 124.4(2) ?
O3 N3 C5 . . 116.2(2) ?
O2 N3 C5 . . 119.4(2) ?
N1 C1 C2 . . 110.2(2) ?
N1 C1 H1B . . 109.6 ?
C2 C1 H1B . . 109.6 ?
N1 C1 H1C . . 109.6 ?
C2 C1 H1C . . 109.6 ?
H1B C1 H1C . . 108.1 ?
C3 C2 C1 . . 109.1(2) ?
C3 C2 H2A . . 109.9 ?
C1 C2 H2A . . 109.9 ?
C3 C2 H2B . . 109.9 ?
C1 C2 H2B . . 109.9 ?
H2A C2 H2B . . 108.3 ?
N2 C3 C2 . . 110.2(2) ?
N2 C3 H3A . . 109.6 ?
C2 C3 H3A . . 109.6 ?
N2 C3 H3B . . 109.6 ?
C2 C3 H3B . . 109.6 ?
H3A C3 H3B . . 108.1 ?
N2 C4 C9 . . 109.5(2) ?
N2 C4 C5 . . 112.6(2) ?
C9 C4 C5 . . 108.0(2) ?
N2 C4 H4A . . 108.9 ?
C9 C4 H4A . . 108.9 ?
C5 C4 H4A . . 108.9 ?
N3 C5 C4 . . 112.1(2) ?
N3 C5 C6 . . 109.5(2) ?
C4 C5 C6 . . 110.6(2) ?
N3 C5 H5A . . 108.2 ?
C4 C5 H5A . . 108.2 ?
C6 C5 H5A . . 108.2 ?
C7 C6 C5 . . 112.9(2) ?
C7 C6 H6A . . 109.0 ?
C5 C6 H6A . . 109.0 ?
C7 C6 H6B . . 109.0 ?
C5 C6 H6B . . 109.0 ?
H6A C6 H6B . . 107.8 ?
C13 C7 C8 . . 119.8(2) ?
C13 C7 C6 . . 122.0(2) ?
C8 C7 C6 . . 118.2(2) ?
N1 C8 N2 . . 118.6(2) ?
N1 C8 C7 . . 119.8(2) ?
N2 C8 C7 . . 121.6(2) ?
C12 C9 O1 . . 110.4(2) ?
C12 C9 C4 . . 133.5(3) ?
O1 C9 C4 . . 115.9(2) ?
C11 C10 O1 . . 110.1(3) ?
C11 C10 H10A . . 124.9 ?
O1 C10 H10A . . 124.9 ?
C10 C11 C12 . . 106.8(3) ?
C10 C11 H11A . . 126.6 ?
C12 C11 H11A . . 126.6 ?
C9 C12 C11 . . 106.3(3) ?
C9 C12 H12A . . 126.8 ?
C11 C12 H12A . . 126.8 ?
O4 C13 C7 . . 125.6(2) ?
O4 C13 C14 . . 114.8(2) ?
C7 C13 C14 . . 119.7(2) ?
C15 C14 C19 . . 118.4(2) ?
C15 C14 C13 . . 122.3(2) ?
C19 C14 C13 . . 119.1(2) ?
C16 C15 C14 . . 121.5(2) ?
C16 C15 H15A . . 119.2 ?
C14 C15 H15A . . 119.2 ?
C17 C16 C15 . . 117.5(3) ?
C17 C16 H16A . . 121.3 ?
C15 C16 H16A . . 121.3 ?
F1 C17 C18 . . 118.6(2) ?
F1 C17 C16 . . 117.9(2) ?
C18 C17 C16 . . 123.5(3) ?
C17 C18 C19 . . 118.0(2) ?
C17 C18 H18A . . 121.0 ?
C19 C18 H18A . . 121.0 ?
C18 C19 C14 . . 121.0(2) ?
C18 C19 H19A . . 119.5 ?
C14 C19 H19A . . 119.5 ?

loop_
_geom_bond_atom_site_label_1
_geom_bond_atom_site_label_2
_geom_bond_site_symmetry_2
_geom_bond_distance
_geom_bond_publ_flag
F1 C17 . 1.361(3) ?
O1 C9 . 1.361(3) ?
O1 C10 . 1.372(3) ?
O2 N3 . 1.220(3) ?
O3 N3 . 1.216(3) ?
O4 C13 . 1.268(3) ?
N1 C8 . 1.338(3) ?
N1 C1 . 1.455(3) ?
N1 H1A . 0.8800 ?
N2 C8 . 1.345(3) ?
N2 C4 . 1.458(3) ?
N2 C3 . 1.469(3) ?
N3 C5 . 1.503(3) ?
C1 C2 . 1.518(4) ?
C1 H1B . 0.9900 ?
C1 H1C . 0.9900 ?
C2 C3 . 1.505(4) ?
C2 H2A . 0.9900 ?
C2 H2B . 0.9900 ?
C3 H3A . 0.9900 ?
C3 H3B . 0.9900 ?
C4 C9 . 1.501(3) ?
C4 C5 . 1.523(3) ?
C4 H4A . 1.0000 ?
C5 C6 . 1.529(4) ?
C5 H5A . 1.0000 ?
C6 C7 . 1.511(3) ?
C6 H6A . 0.9900 ?
C6 H6B . 0.9900 ?
C7 C13 . 1.410(4) ?
C7 C8 . 1.430(3) ?
C9 C12 . 1.342(4) ?
C10 C11 . 1.334(4) ?
C10 H10A . 0.9500 ?
C11 C12 . 1.425(4) ?
C11 H11A . 0.9500 ?
C12 H12A . 0.9500 ?
C13 C14 . 1.509(4) ?
C14 C15 . 1.391(3) ?
C14 C19 . 1.399(3) ?
C15 C16 . 1.389(4) ?
C15 H15A . 0.9500 ?
C16 C17 . 1.376(4) ?
C16 H16A . 0.9500 ?
C17 C18 . 1.371(4) ?
C18 C19 . 1.385(4) ?
C18 H18A . 0.9500 ?
C19 H19A . 0.9500 ?

loop_
_geom_hbond_atom_site_label_D
_geom_hbond_atom_site_label_H
_geom_hbond_atom_site_label_A
_geom_hbond_site_symmetry_A
_geom_hbond_distance_DH
_geom_hbond_distance_HA
_geom_hbond_distance_DA
_geom_hbond_angle_DHA
N1 H1A O4 . 0.88 1.86 2.579(3) 138
N1 H1A F1 3 0.88 2.60 3.130(3) 120

loop_
_geom_torsion_atom_site_label_1
_geom_torsion_atom_site_label_2
_geom_torsion_atom_site_label_3
_geom_torsion_atom_site_label_4
_geom_torsion_site_symmetry_1
_geom_torsion_site_symmetry_2
_geom_torsion_site_symmetry_3
_geom_torsion_site_symmetry_4
_geom_torsion
_geom_torsion_publ_flag
C8 N1 C1 C2 . . . . 18.4(4) ?
N1 C1 C2 C3 . . . . -47.0(3) ?
C8 N2 C3 C2 . . . . -36.6(3) ?
C4 N2 C3 C2 . . . . 149.5(2) ?
C1 C2 C3 N2 . . . . 56.1(3) ?
C8 N2 C4 C9 . . . . 96.3(3) ?
C3 N2 C4 C9 . . . . -90.0(3) ?
C8 N2 C4 C5 . . . . -23.8(3) ?
C3 N2 C4 C5 . . . . 149.9(2) ?
O3 N3 C5 C4 . . . . -153.2(2) ?
O2 N3 C5 C4 . . . . 28.6(3) ?
O3 N3 C5 C6 . . . . 83.7(3) ?
O2 N3 C5 C6 . . . . -94.6(3) ?
N2 C4 C5 N3 . . . . -74.9(3) ?
C9 C4 C5 N3 . . . . 164.1(2) ?
N2 C4 C5 C6 . . . . 47.7(3) ?
C9 C4 C5 C6 . . . . -73.3(3) ?
N3 C5 C6 C7 . . . . 74.7(2) ?
C4 C5 C6 C7 . . . . -49.4(3) ?
C5 C6 C7 C13 . . . . -153.3(2) ?
C5 C6 C7 C8 . . . . 26.7(3) ?
C1 N1 C8 N2 . . . . 3.7(4) ?
C1 N1 C8 C7 . . . . -176.4(2) ?
C4 N2 C8 N1 . . . . 179.2(2) ?
C3 N2 C8 N1 . . . . 5.9(4) ?
C4 N2 C8 C7 . . . . -0.7(4) ?
C3 N2 C8 C7 . . . . -174.0(2) ?
C13 C7 C8 N1 . . . . -0.7(4) ?
C6 C7 C8 N1 . . . . 179.2(2) ?
C13 C7 C8 N2 . . . . 179.2(2) ?
C6 C7 C8 N2 . . . . -0.8(4) ?
C10 O1 C9 C12 . . . . -0.6(3) ?
C10 O1 C9 C4 . . . . 173.9(2) ?
N2 C4 C9 C12 . . . . -30.1(4) ?
C5 C4 C9 C12 . . . . 92.8(3) ?
N2 C4 C9 O1 . . . . 156.9(2) ?
C5 C4 C9 O1 . . . . -80.1(3) ?
C9 O1 C10 C11 . . . . 0.5(3) ?
O1 C10 C11 C12 . . . . -0.1(3) ?
O1 C9 C12 C11 . . . . 0.5(3) ?
C4 C9 C12 C11 . . . . -172.7(3) ?
C10 C11 C12 C9 . . . . -0.3(3) ?
C8 C7 C13 O4 . . . . -5.9(4) ?
C6 C7 C13 O4 . . . . 174.2(2) ?
C8 C7 C13 C14 . . . . 173.9(2) ?
C6 C7 C13 C14 . . . . -6.1(4) ?
O4 C13 C14 C15 . . . . 132.0(3) ?
C7 C13 C14 C15 . . . . -47.8(4) ?
O4 C13 C14 C19 . . . . -44.1(3) ?
C7 C13 C14 C19 . . . . 136.1(3) ?
C19 C14 C15 C16 . . . . 0.4(4) ?
C13 C14 C15 C16 . . . . -175.7(3) ?
C14 C15 C16 C17 . . . . -1.0(4) ?
C15 C16 C17 F1 . . . . 179.1(2) ?
C15 C16 C17 C18 . . . . 0.7(4) ?
F1 C17 C18 C19 . . . . -178.0(2) ?
C16 C17 C18 C19 . . . . 0.4(4) ?
C17 C18 C19 C14 . . . . -1.1(4) ?
C15 C14 C19 C18 . . . . 0.7(4) ?
C13 C14 C19 C18 . . . . 176.9(2) ?
